data_4071420
loop_
_publ_author_name
'Pakkirisamy, Thilagar'
'Venkatasubbaiah, Krishnan'
'Kassel, W. Scott'
'Rheingold, Arnold L.'
'J\"akle, Frieder'

_publ_section_title
;
 Examination of the Pyridine Binding to the Bifunctional Lewis Acid
 B,B&#x2032;-Diphenyldiboradiferrocene
;
_journal_issue 13
_journal_name_full Organometallics
_journal_page_first 3056
_journal_paper_doi 10.1021/om8001608
_journal_volume 27
_journal_year 2008
_chemical_formula_sum 'C50 H52 B2 Fe2 N2'
_chemical_formula_weight 814.26
_chemical_name_systematic
; 
 ? 
;
_space_group_IT_number 15
_symmetry_cell_setting monoclinic
_symmetry_space_group_name_Hall '-C 2yc'
_symmetry_space_group_name_H-M 'C 1 2/c 1'
_atom_sites_solution_hydrogens geom
_atom_sites_solution_primary direct
_atom_sites_solution_secondary difmap
_audit_creation_method SHELXL-97
_cell_angle_alpha 90.00
_cell_angle_beta 127.6860(10)
_cell_angle_gamma 90.00
_cell_formula_units_Z 4
_cell_length_a 28.2223(18)
_cell_length_b 8.3188(5)
_cell_length_c 21.8954(14)
_cell_measurement_reflns_used 8135
_cell_measurement_temperature 213(2)
_cell_measurement_theta_max 28.22
_cell_measurement_theta_min 2.35
_cell_volume 4068.1(4)
_computing_cell_refinement 'Bruker SMART'
_computing_data_collection 'Bruker SMART'
_computing_data_reduction 'Bruker SAINT'
_computing_molecular_graphics 'Bruker SHELXTL'
_computing_publication_material 'Bruker SHELXTL'
_computing_structure_refinement 'SHELXL-97 (Sheldrick, 1997)'
_computing_structure_solution 'SHELXS-97 (Sheldrick, 1990)'
_diffrn_ambient_temperature 213(2)
_diffrn_measured_fraction_theta_full 0.953
_diffrn_measured_fraction_theta_max 0.953
_diffrn_measurement_device_type 'CCD area detector'
_diffrn_measurement_method 'phi and omega scans'
_diffrn_radiation_monochromator graphite
_diffrn_radiation_source 'fine-focus sealed tube'
_diffrn_radiation_type MoK\a
_diffrn_radiation_wavelength 0.71073
_diffrn_reflns_av_R_equivalents 0.0362
_diffrn_reflns_av_sigmaI/netI 0.0421
_diffrn_reflns_limit_h_max 36
_diffrn_reflns_limit_h_min -34
_diffrn_reflns_limit_k_max 10
_diffrn_reflns_limit_k_min -11
_diffrn_reflns_limit_l_max 27
_diffrn_reflns_limit_l_min -28
_diffrn_reflns_number 14480
_diffrn_reflns_theta_full 28.22
_diffrn_reflns_theta_max 28.22
_diffrn_reflns_theta_min 1.82
_exptl_absorpt_coefficient_mu 0.751
_exptl_absorpt_correction_T_max 1.000
_exptl_absorpt_correction_T_min 0.790
_exptl_absorpt_correction_type multi-scan
_exptl_absorpt_process_details SADABS
_exptl_crystal_colour Orange
_exptl_crystal_density_diffrn 1.329
_exptl_crystal_density_meas 0
_exptl_crystal_density_method 'not measured'
_exptl_crystal_description Block
_exptl_crystal_F_000 1712
_exptl_crystal_size_max 0.30
_exptl_crystal_size_mid 0.20
_exptl_crystal_size_min 0.15
_refine_diff_density_max 0.517
_refine_diff_density_min -0.423
_refine_diff_density_rms 0.077
_refine_ls_extinction_method none
_refine_ls_goodness_of_fit_ref 1.150
_refine_ls_hydrogen_treatment mixed
_refine_ls_matrix_type full
_refine_ls_number_parameters 253
_refine_ls_number_reflns 4785
_refine_ls_number_restraints 0
_refine_ls_restrained_S_all 1.150
_refine_ls_R_factor_all 0.0610
_refine_ls_R_factor_gt 0.0527
_refine_ls_shift/su_max 0.001
_refine_ls_shift/su_mean 0.000
_refine_ls_structure_factor_coef Fsqd
_refine_ls_weighting_details 'calc w=1/[\s^2^(Fo^2^)+(0.0608P)^2^+4.5117P] where P=(Fo^2^+2Fc^2^)/3'
_refine_ls_weighting_scheme calc
_refine_ls_wR_factor_gt 0.1257
_refine_ls_wR_factor_ref 0.1303
_reflns_number_gt 4251
_reflns_number_total 4785
_reflns_threshold_expression >2sigma(I)
_cod_data_source_file om8001608-file001.cif
_cod_data_source_block fjak11
_cod_depositor_comments
;
The following automatic conversions were performed:

'_symmetry_cell_setting' value 'Monoclinic' changed to 'monoclinic'
according to /home/saulius/struct/CIF-dictionaries/cif_core.dic
dictionary named 'cif_core.dic' version 2.4.1 from
2010-06-29.

'_exptl_absorpt_correction_type' value 'Multi-Scan'
changed to 'multi-scan' according to
/home/saulius/struct/CIF-dictionaries/cif_core.dic dictionary named
'cif_core.dic' version 2.4.1 from 2010-06-29.

Automatic conversion script
Id: cif_fix_values 1715 2011-07-08 13:25:40Z adriana 
;
_cod_original_sg_symbol_H-M C2/c
_cod_database_code 4071420

loop_
_symmetry_equiv_pos_as_xyz
'x, y, z'
'-x, y, -z+1/2'
'x+1/2, y+1/2, z'
'-x+1/2, y+1/2, -z+1/2'
'-x, -y, -z'
'x, -y, z-1/2'
'-x+1/2, -y+1/2, -z'
'x+1/2, -y+1/2, z-1/2'

loop_
_atom_site_label
_atom_site_type_symbol
_atom_site_fract_x
_atom_site_fract_y
_atom_site_fract_z
_atom_site_U_iso_or_equiv
_atom_site_adp_type
_atom_site_occupancy
_atom_site_symmetry_multiplicity
_atom_site_calc_flag
_atom_site_refinement_flags
Fe1 Fe 0.148071(14) 0.21390(4) 0.333660(18) 0.02116(12) Uani 1 1 d .
N1 N 0.14977(8) 0.3794(2) 0.48778(11) 0.0205(4) Uani 1 1 d .
B1 B 0.20399(11) 0.2462(3) 0.52203(15) 0.0188(5) Uani 1 1 d .
C1 C 0.19334(10) 0.1525(2) 0.45020(13) 0.0195(4) Uani 1 1 d .
C2 C 0.23438(10) 0.1554(3) 0.43194(12) 0.0184(4) Uani 1 1 d .
C3 C 0.21182(11) 0.0442(3) 0.36913(14) 0.0246(5) Uani 1 1 d .
H3A H 0.2309 0.0207 0.3443 0.030 Uiso 1 1 calc R
C4 C 0.15844(11) -0.0282(3) 0.34938(14) 0.0282(5) Uani 1 1 d .
H4A H 0.1343 -0.1117 0.3095 0.034 Uiso 1 1 calc R
C5 C 0.14654(11) 0.0411(3) 0.39830(14) 0.0261(5) Uani 1 1 d .
H5A H 0.1118 0.0152 0.3972 0.031 Uiso 1 1 calc R
C6 C 0.08310(11) 0.3874(3) 0.29374(15) 0.0300(5) Uani 1 1 d .
H6A H 0.0642 0.4192 0.3179 0.036 Uiso 1 1 calc R
C7 C 0.13573(12) 0.4551(3) 0.30935(15) 0.0314(6) Uani 1 1 d .
H7A H 0.1600 0.5427 0.3465 0.038 Uiso 1 1 calc R
C8 C 0.14776(12) 0.3760(3) 0.26288(15) 0.0319(6) Uani 1 1 d .
H8A H 0.1815 0.3989 0.2615 0.038 Uiso 1 1 calc R
C9 C 0.10250(12) 0.2570(3) 0.21860(15) 0.0331(6) Uani 1 1 d .
H9A H 0.0992 0.1828 0.1808 0.040 Uiso 1 1 calc R
C10 C 0.06307(12) 0.2644(3) 0.23803(15) 0.0317(6) Uani 1 1 d .
H10A H 0.0275 0.1955 0.2163 0.038 Uiso 1 1 calc R
C11 C 0.09559(11) 0.3359(3) 0.46565(14) 0.0234(5) Uani 1 1 d .
H11A H 0.0887 0.2270 0.4693 0.028 Uiso 1 1 calc R
C12 C 0.04970(11) 0.4439(3) 0.43779(14) 0.0265(5) Uani 1 1 d .
H12A H 0.0123 0.4078 0.4224 0.032 Uiso 1 1 calc R
C13 C 0.05829(10) 0.6061(3) 0.43231(14) 0.0246(5) Uani 1 1 d .
C14 C 0.11374(11) 0.6480(3) 0.45207(15) 0.0285(5) Uani 1 1 d .
H14A H 0.1213 0.7553 0.4471 0.034 Uiso 1 1 calc R
C15 C 0.15760(11) 0.5346(3) 0.47877(14) 0.0243(5) Uani 1 1 d .
H15A H 0.1945 0.5666 0.4912 0.029 Uiso 1 1 calc R
C16 C 0.01062(12) 0.7350(3) 0.40551(17) 0.0345(6) Uani 1 1 d .
C17 C -0.04524(13) 0.6664(4) 0.3928(2) 0.0490(8) Uani 1 1 d .
H17A H -0.0622 0.5819 0.3543 0.073 Uiso 1 1 calc R
H17B H -0.0746 0.7512 0.3752 0.073 Uiso 1 1 calc R
H17C H -0.0343 0.6226 0.4409 0.073 Uiso 1 1 calc R
C18 C 0.03816(17) 0.8694(5) 0.4664(2) 0.0653(12) Uani 1 1 d .
H18A H 0.0734 0.9118 0.4739 0.098 Uiso 1 1 calc R
H18B H 0.0494 0.8264 0.5148 0.098 Uiso 1 1 calc R
H18C H 0.0091 0.9548 0.4489 0.098 Uiso 1 1 calc R
C19 C -0.00755(15) 0.8051(4) 0.3295(2) 0.0502(8) Uani 1 1 d .
H19A H -0.0250 0.7212 0.2906 0.075 Uiso 1 1 calc R
H19B H 0.0275 0.8486 0.3368 0.075 Uiso 1 1 calc R
H19C H -0.0367 0.8900 0.3127 0.075 Uiso 1 1 calc R
C20 C 0.20039(10) 0.1282(3) 0.57838(13) 0.0223(5) Uani 1 1 d .
C21 C 0.21342(11) -0.0351(3) 0.58371(14) 0.0270(5) Uani 1 1 d .
H21A H 0.2208 -0.0782 0.5506 0.032 Uiso 1 1 calc R
C22 C 0.21593(13) -0.1371(3) 0.63605(16) 0.0365(6) Uani 1 1 d .
H22A H 0.2250 -0.2465 0.6379 0.044 Uiso 1 1 calc R
C23 C 0.20501(13) -0.0772(4) 0.68524(16) 0.0370(6) Uani 1 1 d .
H23A H 0.2072 -0.1449 0.7212 0.044 Uiso 1 1 calc R
C24 C 0.19083(13) 0.0842(4) 0.68094(16) 0.0348(6) Uani 1 1 d .
H24A H 0.1823 0.1257 0.7132 0.042 Uiso 1 1 calc R
C25 C 0.18926(12) 0.1844(3) 0.62890(15) 0.0287(5) Uani 1 1 d .
H25A H 0.1804 0.2939 0.6275 0.034 Uiso 1 1 calc R

loop_
_atom_site_aniso_label
_atom_site_aniso_U_11
_atom_site_aniso_U_22
_atom_site_aniso_U_33
_atom_site_aniso_U_23
_atom_site_aniso_U_13
_atom_site_aniso_U_12
Fe1 0.01690(18) 0.02480(18) 0.01597(18) 0.00042(13) 0.00707(15) 0.00257(13)
N1 0.0179(9) 0.0220(9) 0.0197(9) 0.0008(7) 0.0106(8) 0.0020(7)
B1 0.0158(12) 0.0199(10) 0.0184(12) 0.0015(9) 0.0092(10) 0.0018(9)
C1 0.0172(10) 0.0178(9) 0.0179(11) 0.0023(8) 0.0078(9) 0.0016(8)
C2 0.0166(10) 0.0198(9) 0.0150(10) 0.0007(8) 0.0076(9) 0.0037(8)
C3 0.0239(12) 0.0236(10) 0.0197(11) -0.0024(9) 0.0100(10) 0.0053(9)
C4 0.0260(13) 0.0242(11) 0.0205(12) -0.0035(9) 0.0071(10) -0.0022(9)
C5 0.0195(11) 0.0255(11) 0.0240(12) 0.0001(10) 0.0085(10) -0.0047(9)
C6 0.0247(13) 0.0370(13) 0.0240(12) 0.0096(11) 0.0127(11) 0.0132(10)
C7 0.0297(13) 0.0299(12) 0.0257(13) 0.0057(10) 0.0124(11) 0.0061(10)
C8 0.0269(13) 0.0390(13) 0.0272(13) 0.0113(11) 0.0151(11) 0.0088(11)
C9 0.0283(14) 0.0443(14) 0.0167(12) 0.0042(11) 0.0086(11) 0.0114(11)
C10 0.0200(12) 0.0410(14) 0.0221(12) 0.0024(11) 0.0068(11) 0.0040(10)
C11 0.0218(12) 0.0227(10) 0.0268(12) -0.0002(9) 0.0155(11) -0.0004(9)
C12 0.0183(11) 0.0336(12) 0.0264(12) -0.0015(10) 0.0130(10) -0.0010(10)
C13 0.0202(12) 0.0268(11) 0.0205(11) -0.0007(9) 0.0092(10) 0.0058(9)
C14 0.0249(12) 0.0229(11) 0.0308(13) 0.0021(10) 0.0135(11) 0.0031(9)
C15 0.0187(11) 0.0236(10) 0.0269(12) 0.0018(9) 0.0120(10) -0.0005(9)
C16 0.0240(13) 0.0312(12) 0.0382(15) -0.0038(11) 0.0138(12) 0.0086(10)
C17 0.0289(15) 0.0558(18) 0.063(2) 0.0030(17) 0.0283(16) 0.0142(14)
C18 0.044(2) 0.060(2) 0.071(3) -0.0275(19) 0.0247(19) 0.0138(17)
C19 0.0339(16) 0.0428(16) 0.0489(19) 0.0160(15) 0.0126(15) 0.0111(13)
C20 0.0170(11) 0.0263(11) 0.0190(11) 0.0034(9) 0.0087(9) 0.0013(9)
C21 0.0270(12) 0.0271(11) 0.0233(12) 0.0026(10) 0.0135(11) 0.0010(10)
C22 0.0400(16) 0.0272(12) 0.0337(15) 0.0096(11) 0.0182(13) 0.0013(11)
C23 0.0353(15) 0.0439(15) 0.0303(14) 0.0119(12) 0.0193(13) -0.0027(12)
C24 0.0327(14) 0.0506(16) 0.0269(13) 0.0050(12) 0.0212(12) 0.0040(12)
C25 0.0281(13) 0.0346(12) 0.0257(13) 0.0049(10) 0.0177(11) 0.0056(10)

loop_
_atom_type_symbol
_atom_type_description
_atom_type_scat_dispersion_real
_atom_type_scat_dispersion_imag
_atom_type_scat_source
C C 0.0033 0.0016 'International Tables Vol C Tables 4.2.6.8 and 6.1.1.4'
H H 0.0000 0.0000 'International Tables Vol C Tables 4.2.6.8 and 6.1.1.4'
B B 0.0013 0.0007 'International Tables Vol C Tables 4.2.6.8 and 6.1.1.4'
N N 0.0061 0.0033 'International Tables Vol C Tables 4.2.6.8 and 6.1.1.4'
Fe Fe 0.3463 0.8444 'International Tables Vol C Tables 4.2.6.8 and 6.1.1.4'

loop_
_geom_angle_atom_site_label_1
_geom_angle_atom_site_label_2
_geom_angle_atom_site_label_3
_geom_angle
_geom_angle_site_symmetry_1
_geom_angle_site_symmetry_3
C3 Fe1 C4 40.97(10) . .
C3 Fe1 C5 68.52(10) . .
C4 Fe1 C5 41.01(10) . .
C3 Fe1 C9 109.66(10) . .
C4 Fe1 C9 107.44(11) . .
C5 Fe1 C9 135.79(11) . .
C3 Fe1 C10 138.20(10) . .
C4 Fe1 C10 109.53(11) . .
C5 Fe1 C10 110.31(11) . .
C9 Fe1 C10 40.53(11) . .
C3 Fe1 C8 109.86(10) . .
C4 Fe1 C8 135.47(11) . .
C5 Fe1 C8 176.05(10) . .
C9 Fe1 C8 40.83(11) . .
C10 Fe1 C8 68.30(11) . .
C3 Fe1 C7 138.56(11) . .
C4 Fe1 C7 175.53(10) . .
C5 Fe1 C7 143.01(11) . .
C9 Fe1 C7 68.22(11) . .
C10 Fe1 C7 68.04(11) . .
C8 Fe1 C7 40.41(11) . .
C3 Fe1 C6 177.72(10) . .
C4 Fe1 C6 139.79(11) . .
C5 Fe1 C6 113.43(10) . .
C9 Fe1 C6 68.15(10) . .
C10 Fe1 C6 40.43(11) . .
C8 Fe1 C6 68.12(10) . .
C7 Fe1 C6 40.43(11) . .
C3 Fe1 C2 40.89(9) . .
C4 Fe1 C2 68.87(9) . .
C5 Fe1 C2 68.13(9) . .
C9 Fe1 C2 140.16(10) . .
C10 Fe1 C2 178.30(10) . .
C8 Fe1 C2 113.21(10) . .
C7 Fe1 C2 113.59(10) . .
C6 Fe1 C2 140.55(10) . .
C3 Fe1 C1 68.17(9) . .
C4 Fe1 C1 68.68(9) . .
C5 Fe1 C1 40.55(9) . .
C9 Fe1 C1 176.01(10) . .
C10 Fe1 C1 139.08(10) . .
C8 Fe1 C1 142.74(10) . .
C7 Fe1 C1 115.69(10) . .
C6 Fe1 C1 114.06(9) . .
C2 Fe1 C1 40.07(9) . .
C11 N1 C15 117.4(2) . .
C11 N1 B1 121.21(18) . .
C15 N1 B1 121.39(19) . .
C2 B1 C1 110.14(18) 7_556 .
C2 B1 C20 112.21(19) 7_556 .
C1 B1 C20 112.79(18) . .
C2 B1 N1 106.92(17) 7_556 .
C1 B1 N1 108.26(18) . .
C20 B1 N1 106.19(18) . .
C5 C1 C2 107.3(2) . .
C5 C1 B1 128.2(2) . .
C2 C1 B1 124.22(19) . .
C5 C1 Fe1 67.25(13) . .
C2 C1 Fe1 69.73(12) . .
B1 C1 Fe1 132.85(15) . .
C1 C2 C3 107.08(19) . .
C1 C2 B1 125.62(19) . 7_556
C3 C2 B1 127.1(2) . 7_556
C1 C2 Fe1 70.20(12) . .
C3 C2 Fe1 67.14(12) . .
B1 C2 Fe1 131.34(15) 7_556 .
C4 C3 C2 109.2(2) . .
C4 C3 Fe1 69.65(14) . .
C2 C3 Fe1 71.97(13) . .
C3 C4 C5 107.0(2) . .
C3 C4 Fe1 69.38(13) . .
C5 C4 Fe1 69.56(14) . .
C4 C5 C1 109.3(2) . .
C4 C5 Fe1 69.43(14) . .
C1 C5 Fe1 72.20(13) . .
C10 C6 C7 107.5(2) . .
C10 C6 Fe1 69.08(14) . .
C7 C6 Fe1 69.37(14) . .
C8 C7 C6 108.5(2) . .
C8 C7 Fe1 69.78(15) . .
C6 C7 Fe1 70.20(15) . .
C7 C8 C9 107.6(2) . .
C7 C8 Fe1 69.81(15) . .
C9 C8 Fe1 69.26(15) . .
C10 C9 C8 107.9(2) . .
C10 C9 Fe1 69.79(15) . .
C8 C9 Fe1 69.91(15) . .
C9 C10 C6 108.5(2) . .
C9 C10 Fe1 69.68(15) . .
C6 C10 Fe1 70.49(14) . .
N1 C11 C12 122.7(2) . .
C11 C12 C13 120.4(2) . .
C12 C13 C14 116.1(2) . .
C12 C13 C16 123.7(2) . .
C14 C13 C16 120.2(2) . .
C15 C14 C13 120.8(2) . .
N1 C15 C14 122.4(2) . .
C19 C16 C13 108.4(2) . .
C19 C16 C17 108.8(3) . .
C13 C16 C17 112.0(2) . .
C19 C16 C18 108.8(3) . .
C13 C16 C18 108.5(2) . .
C17 C16 C18 110.3(3) . .
C21 C20 C25 115.7(2) . .
C21 C20 B1 121.1(2) . .
C25 C20 B1 123.0(2) . .
C22 C21 C20 122.8(2) . .
C23 C22 C21 119.9(2) . .
C22 C23 C24 119.3(2) . .
C23 C24 C25 119.9(2) . .
C24 C25 C20 122.4(2) . .

loop_
_geom_bond_atom_site_label_1
_geom_bond_atom_site_label_2
_geom_bond_distance
_geom_bond_site_symmetry_2
Fe1 C3 2.031(2) .
Fe1 C4 2.034(2) .
Fe1 C5 2.036(2) .
Fe1 C9 2.042(3) .
Fe1 C10 2.043(3) .
Fe1 C8 2.050(3) .
Fe1 C7 2.051(3) .
Fe1 C6 2.062(2) .
Fe1 C2 2.096(2) .
Fe1 C1 2.102(2) .
N1 C11 1.341(3) .
N1 C15 1.345(3) .
N1 B1 1.652(3) .
B1 C2 1.603(3) 7_556
B1 C1 1.610(3) .
B1 C20 1.628(3) .
C1 C5 1.435(3) .
C1 C2 1.438(3) .
C2 C3 1.443(3) .
C2 B1 1.602(3) 7_556
C3 C4 1.423(4) .
C4 C5 1.426(4) .
C6 C10 1.418(4) .
C6 C7 1.421(4) .
C7 C8 1.416(4) .
C8 C9 1.427(4) .
C9 C10 1.415(4) .
C11 C12 1.375(3) .
C12 C13 1.389(3) .
C13 C14 1.389(3) .
C13 C16 1.529(3) .
C14 C15 1.370(3) .
C16 C19 1.527(5) .
C16 C17 1.534(4) .
C16 C18 1.538(4) .
C20 C21 1.393(3) .
C20 C25 1.402(3) .
C21 C22 1.392(4) .
C22 C23 1.382(4) .
C23 C24 1.387(4) .
C24 C25 1.391(4) .
